data_1561742
loop_
_publ_author_name
'Feng, Xun'
'Liu, Jing'
'Li, Jin'
'Ma, Lu-Fang'
'Wang, Li-Ya'
'Ng, Seik-Weng'
'Qin, Guo-Zhan'

_publ_section_title
;
 Series of coordination polymers based on 4-(5-sulfo-quinolin-8-yloxy)
 phthalate and bipyridinyl coligands: Structure diversity and properties
;
_journal_name_full 'Journal of Solid State Chemistry'
_journal_page_first 80
_journal_page_last 89
_journal_paper_doi 10.1016/j.jssc.2015.06.018
_journal_volume 230
_journal_year 2015
_chemical_formula_sum 'C64 H48 Cd3 N8 O21 S2'
_chemical_formula_weight 1666.42
_space_group_IT_number 14
_space_group_name_Hall '-P 2ybc'
_space_group_name_H-M_alt 'P 1 21/c 1'
_symmetry_cell_setting monoclinic
_symmetry_space_group_name_H-M 'P 1 21/c 1'
_atom_sites_solution_hydrogens geom
_atom_sites_solution_primary direct
_atom_sites_solution_secondary difmap
_audit_creation_method SHELXL-97
_cell_angle_alpha 90.00
_cell_angle_beta 93.730(16)
_cell_angle_gamma 90.00
_cell_formula_units_Z 2
_cell_length_a 19.50(3)
_cell_length_b 10.935(15)
_cell_length_c 16.27(2)
_cell_measurement_temperature 296(2)
_cell_volume 3462(8)
_computing_structure_refinement 'SHELXL-97 (Sheldrick, 1997)'
_computing_structure_solution 'SHELXS-97 (Sheldrick, 1990)'
_diffrn_ambient_temperature 296(2)
_diffrn_measured_fraction_theta_full 0.980
_diffrn_measured_fraction_theta_max 0.980
_diffrn_radiation_monochromator graphite
_diffrn_radiation_source 'fine-focus sealed tube'
_diffrn_radiation_type MoK\a
_diffrn_radiation_wavelength 0.71073
_diffrn_reflns_av_R_equivalents 0.1500
_diffrn_reflns_av_sigmaI/netI 0.2085
_diffrn_reflns_limit_h_max 23
_diffrn_reflns_limit_h_min -23
_diffrn_reflns_limit_k_max 12
_diffrn_reflns_limit_k_min -13
_diffrn_reflns_limit_l_max 19
_diffrn_reflns_limit_l_min -19
_diffrn_reflns_number 19169
_diffrn_reflns_theta_full 25.00
_diffrn_reflns_theta_max 25.00
_diffrn_reflns_theta_min 2.51
_exptl_absorpt_coefficient_mu 1.052
_exptl_absorpt_correction_T_max 0.8414
_exptl_absorpt_correction_T_min 0.7715
_exptl_absorpt_correction_type multi-scan
_exptl_absorpt_process_details SADABS
_exptl_crystal_colour colorless
_exptl_crystal_density_diffrn 1.599
_exptl_crystal_density_method 'not measured'
_exptl_crystal_description block
_exptl_crystal_F_000 1664
_exptl_crystal_size_max 0.26
_exptl_crystal_size_mid 0.21
_exptl_crystal_size_min 0.17
_refine_diff_density_max 1.540
_refine_diff_density_min -1.171
_refine_diff_density_rms 0.123
_refine_ls_extinction_method none
_refine_ls_goodness_of_fit_ref 0.883
_refine_ls_hydrogen_treatment mixed
_refine_ls_matrix_type full
_refine_ls_number_parameters 572
_refine_ls_number_reflns 5968
_refine_ls_number_restraints 109
_refine_ls_restrained_S_all 0.876
_refine_ls_R_factor_all 0.1731
_refine_ls_R_factor_gt 0.0815
_refine_ls_shift/su_max 0.000
_refine_ls_shift/su_mean 0.000
_refine_ls_structure_factor_coef Fsqd
_refine_ls_weighting_details 'calc w=1/[\s^2^(Fo^2^)+(0.0300P)^2^+0.3000P] where P=(Fo^2^+2Fc^2^)/3'
_refine_ls_weighting_scheme calc
_refine_ls_wR_factor_gt 0.1818
_refine_ls_wR_factor_ref 0.2210
_reflns_number_gt 2769
_reflns_number_total 5968
_reflns_threshold_expression >2sigma(I)
_cod_data_source_file JSSC-2015-230-80.CIF
_cod_data_source_block cd
_cod_depositor_comments
;
The following automatic conversions were performed:

data item '_exptl_absorpt_correction_type' value 'Multi-scan' was
changed to 'multi-scan' in accordance with the built-in table derived
from the CIF Core dictionary named 'cif_core.dic' version 2.4.5 last
updated on 2014-11-21.

data item '_symmetry_cell_setting' value 'Monoclinic' was changed to
'monoclinic' in accordance with the built-in table derived from the
CIF Core dictionary named 'cif_core.dic' version 2.4.5 last updated
on 2014-11-21.

Automatic conversion script
Id: cif_fix_values 8369 2020-08-20 11:38:08Z andrius 
;
_cod_original_cell_volume 3461(8)
_cod_original_sg_symbol_H-M P21/c
_cod_database_code 1561742

loop_
_symmetry_equiv_pos_as_xyz
'x, y, z'
'-x, y+1/2, -z+1/2'
'-x, -y, -z'
'x, -y-1/2, z-1/2'

loop_
_atom_site_label
_atom_site_type_symbol
_atom_site_fract_x
_atom_site_fract_y
_atom_site_fract_z
_atom_site_U_iso_or_equiv
_atom_site_adp_type
_atom_site_occupancy
_atom_site_symmetry_multiplicity
_atom_site_calc_flag
_atom_site_refinement_flags
_atom_site_disorder_assembly
_atom_site_disorder_group
Cd1 Cd 0.48010(4) 0.47132(6) 0.33133(4) 0.0549(3) Uani 1 1 d . . .
Cd2 Cd 0.0000 0.0000 0.0000 0.1108(6) Uani 1 2 d S . .
O1 O 0.4388(4) 0.6684(5) 0.3156(4) 0.0621(18) Uani 1 1 d . . .
O2 O 0.4141(4) 0.5774(6) 0.4296(4) 0.069(2) Uani 1 1 d . . .
O3 O 0.4542(4) 0.9344(6) 0.2732(4) 0.0686(19) Uani 1 1 d . . .
O4 O 0.3550(4) 0.8776(6) 0.2089(4) 0.0658(19) Uani 1 1 d . A .
O5 O 0.2636(6) 1.0813(9) 0.4860(5) 0.126(4) Uani 1 1 d D . .
O1W O 0.5858(4) 0.5049(6) 0.4101(4) 0.066(2) Uani 1 1 d D . .
O2W O 0.0611(12) -0.1812(19) 0.0028(12) 0.115(6) Uani 0.50 1 d PD . .
N1 N 0.3854(5) 0.3969(7) 0.2508(4) 0.061(2) Uani 1 1 d . . .
N2 N 0.0897(6) 0.1001(12) 0.0698(6) 0.091(3) Uani 1 1 d . . .
N3 N 0.4851(5) 0.2860(7) 0.3992(5) 0.058(2) Uani 1 1 d . . .
C1 C 0.3854(7) 0.2806(10) 0.2225(6) 0.079(3) Uani 1 1 d . . .
H1A H 0.4264 0.2371 0.2272 0.095 Uiso 1 1 calc R . .
C2 C 0.3281(6) 0.2231(10) 0.1871(6) 0.073(3) Uani 1 1 d . . .
H2A H 0.3313 0.1436 0.1674 0.087 Uiso 1 1 calc R . .
C3 C 0.2677(6) 0.2820(10) 0.1812(6) 0.062(3) Uani 1 1 d . . .
C4 C 0.2663(6) 0.4049(10) 0.2081(7) 0.073(3) Uani 1 1 d . . .
H4A H 0.2258 0.4500 0.2038 0.087 Uiso 1 1 calc R . .
C5 C 0.3254(7) 0.4547(9) 0.2402(7) 0.073(3) Uani 1 1 d . . .
H5A H 0.3241 0.5363 0.2562 0.087 Uiso 1 1 calc R . .
C6 C 0.2040(6) 0.2175(12) 0.1452(6) 0.072(3) Uani 1 1 d . . .
C7 C 0.1992(8) 0.0939(12) 0.1480(7) 0.100(4) Uani 1 1 d . . .
H7A H 0.2343 0.0475 0.1739 0.120 Uiso 1 1 calc R . .
C8 C 0.1404(10) 0.0374(15) 0.1111(9) 0.120(5) Uani 1 1 d . . .
H8A H 0.1362 -0.0470 0.1153 0.144 Uiso 1 1 calc R . .
C9 C 0.0953(6) 0.2243(13) 0.0677(7) 0.083(4) Uani 1 1 d . . .
H9A H 0.0604 0.2699 0.0407 0.099 Uiso 1 1 calc R . .
C10 C 0.1500(7) 0.2826(11) 0.1036(7) 0.080(3) Uani 1 1 d . . .
H10A H 0.1521 0.3675 0.1009 0.096 Uiso 1 1 calc R . .
C11 C 0.4527(6) 0.2636(9) 0.4666(7) 0.074(3) Uani 1 1 d . . .
H11A H 0.4260 0.3255 0.4873 0.088 Uiso 1 1 calc R . .
C12 C 0.4565(7) 0.1541(10) 0.5074(6) 0.078(3) Uani 1 1 d . . .
H12A H 0.4328 0.1435 0.5546 0.093 Uiso 1 1 calc R . .
C13 C 0.4951(6) 0.0599(8) 0.4791(5) 0.056(3) Uani 1 1 d . . .
C14 C 0.5315(6) 0.0855(9) 0.4101(6) 0.063(3) Uani 1 1 d . . .
H14A H 0.5599 0.0261 0.3896 0.075 Uiso 1 1 calc R . .
C15 C 0.5258(6) 0.1988(9) 0.3717(5) 0.064(3) Uani 1 1 d . . .
H15A H 0.5507 0.2142 0.3260 0.077 Uiso 1 1 calc R . .
C16 C 0.4089(5) 0.6710(8) 0.3824(5) 0.047(2) Uani 1 1 d . . .
C17 C 0.3693(5) 0.7785(8) 0.4049(5) 0.054(3) Uani 1 1 d . . .
C18 C 0.3629(5) 0.8827(8) 0.3548(5) 0.051(2) Uani 1 1 d . A .
C19 C 0.3257(6) 0.9829(10) 0.3804(7) 0.074(3) Uani 1 1 d . . .
H19A H 0.3214 1.0527 0.3477 0.088 Uiso 1 1 calc R A .
C20 C 0.2952(7) 0.9782(11) 0.4544(6) 0.084(4) Uani 1 1 d . A .
C21 C 0.3007(7) 0.8792(11) 0.5041(6) 0.083(4) Uani 1 1 d . . .
H21A H 0.2819 0.8789 0.5552 0.100 Uiso 1 1 calc R A .
C22 C 0.3349(6) 0.7793(11) 0.4765(6) 0.074(3) Uani 1 1 d . A .
H22A H 0.3350 0.7081 0.5077 0.089 Uiso 1 1 calc R . .
C23 C 0.3930(5) 0.8958(8) 0.2716(6) 0.052(2) Uani 1 1 d . . .
O3W O 0.2323(8) 0.7428(14) 0.2237(11) 0.094(5) Uani 0.50 1 d P . .
O4W O 0.1200(13) -0.320(3) 0.1328(15) 0.189(12) Uani 0.50 1 d P . .
S1 S 0.1203(4) 1.5077(7) 0.3390(3) 0.108(2) Uani 0.610(7) 1 d PDU A 1
O8 O 0.1125(9) 1.4985(19) 0.2513(6) 0.145(9) Uani 0.610(7) 1 d PDU A 1
O9 O 0.0563(7) 1.4966(18) 0.3776(9) 0.125(8) Uani 0.610(7) 1 d PDU . 1
O10 O 0.1605(8) 1.6097(13) 0.3683(9) 0.158(8) Uani 0.610(7) 1 d PD A 1
C24 C 0.2385(10) 1.1823(18) 0.4417(14) 0.082(7) Uani 0.610(7) 1 d PD A 1
C25 C 0.1804(8) 1.1536(16) 0.3920(11) 0.076(6) Uani 0.610(7) 1 d PGD A 1
N4 N 0.1557(12) 1.0346(14) 0.3847(13) 0.138(12) Uani 0.610(7) 1 d PG A 1
C27 C 0.0946(13) 1.0110(16) 0.3385(14) 0.177(15) Uani 0.610(7) 1 d PG A 1
H27A H 0.0780 0.9314 0.3336 0.213 Uiso 0.610(7) 1 calc PR A 1
C28 C 0.0582(9) 1.106(2) 0.2998(11) 0.164(15) Uani 0.610(7) 1 d PGU A 1
H28A H 0.0173 1.0907 0.2689 0.197 Uiso 0.610(7) 1 calc PR A 1
C29 C 0.0829(10) 1.225(2) 0.3071(10) 0.135(12) Uani 0.610(7) 1 d PGU A 1
H29A H 0.0586 1.2893 0.2812 0.162 Uiso 0.610(7) 1 calc PR A 1
C30 C 0.1440(9) 1.2490(13) 0.3532(11) 0.103(11) Uani 0.610(7) 1 d PGD A 1
C31 C 0.1658(10) 1.3664(14) 0.3743(12) 0.078(9) Uani 0.610(7) 1 d PD A 1
C32 C 0.2275(10) 1.391(2) 0.4191(11) 0.086(7) Uani 0.610(7) 1 d PD A 1
H32A H 0.2432 1.4708 0.4237 0.103 Uiso 0.610(7) 1 calc PR A 1
C26 C 0.2663(14) 1.2974(16) 0.4571(18) 0.079(9) Uani 0.610(7) 1 d PDU A 1
H26A H 0.3067 1.3108 0.4895 0.095 Uiso 0.610(7) 1 calc PR A 1
S1B S 0.0432(6) 1.3762(11) 0.2925(6) 0.124(4) Uani 0.390(7) 1 d PDU A 2
O8B O 0.0709(15) 1.454(2) 0.2327(13) 0.145(12) Uani 0.390(7) 1 d PDU A 2
O9B O -0.0031(18) 1.286(3) 0.2579(18) 0.24(2) Uani 0.390(7) 1 d PDU A 2
O10B O 0.0171(13) 1.441(2) 0.3604(13) 0.123(9) Uani 0.390(7) 1 d PDU . 2
C24B C 0.217(2) 1.140(2) 0.431(2) 0.073(13) Uani 0.390(7) 1 d PDU A 2
C25B C 0.222(2) 1.266(2) 0.422(2) 0.101(14) Uani 0.390(7) 1 d PGD A 2
N4B N 0.2756(16) 1.327(4) 0.465(2) 0.17(3) Uani 0.390(7) 1 d PG A 2
C27B C 0.2768(16) 1.455(4) 0.465(2) 0.17(3) Uani 0.390(7) 1 d PG A 2
H27B H 0.3126 1.4957 0.4939 0.203 Uiso 0.390(7) 1 calc PR A 2
C28B C 0.224(2) 1.520(2) 0.423(2) 0.150(18) Uani 0.390(7) 1 d PG A 2
H28B H 0.2252 1.6050 0.4236 0.180 Uiso 0.390(7) 1 calc PR A 2
C29B C 0.1709(15) 1.458(3) 0.381(2) 0.118(14) Uani 0.390(7) 1 d PGU A 2
H29B H 0.1358 1.5022 0.3524 0.142 Uiso 0.390(7) 1 calc PR A 2
C30B C 0.1697(15) 1.331(3) 0.380(2) 0.13(3) Uani 0.390(7) 1 d PGDU A 2
C31B C 0.1113(12) 1.277(2) 0.3422(19) 0.078(13) Uani 0.390(7) 1 d PD A 2
C32B C 0.112(3) 1.150(3) 0.340(3) 0.137(18) Uani 0.390(7) 1 d PDU A 2
H32B H 0.0778 1.1088 0.3087 0.164 Uiso 0.390(7) 1 calc PR A 2
C26B C 0.162(3) 1.084(5) 0.385(4) 0.107(18) Uani 0.390(7) 1 d PDU A 2
H26B H 0.1593 0.9986 0.3855 0.128 Uiso 0.390(7) 1 calc PR A 2
H1WB H 0.581(8) 0.457(9) 0.449(6) 0.128 Uiso 1 1 d D . .
H1WA H 0.610(7) 0.463(11) 0.381(7) 0.128 Uiso 1 1 d D . .
H2WA H 0.043(7) -0.147(12) -0.039(5) 0.128 Uiso 1 1 d D . .
H2WB H 0.035(7) -0.180(16) 0.041(7) 0.128 Uiso 1 1 d D . .

loop_
_atom_site_aniso_label
_atom_site_aniso_U_11
_atom_site_aniso_U_22
_atom_site_aniso_U_33
_atom_site_aniso_U_23
_atom_site_aniso_U_13
_atom_site_aniso_U_12
Cd1 0.0737(6) 0.0362(4) 0.0539(4) 0.0018(3) -0.0030(3) 0.0011(4)
Cd2 0.1113(13) 0.1362(14) 0.0834(8) -0.0175(8) -0.0058(8) -0.0652(10)
O1 0.091(6) 0.040(4) 0.056(4) 0.001(3) 0.007(4) 0.011(3)
O2 0.094(6) 0.054(4) 0.059(4) 0.006(3) -0.001(4) 0.018(4)
O3 0.071(6) 0.067(5) 0.068(4) -0.004(3) 0.002(4) -0.003(4)
O4 0.062(5) 0.081(5) 0.053(4) 0.003(3) -0.012(4) -0.009(4)
O5 0.191(11) 0.116(8) 0.076(5) 0.006(5) 0.042(6) 0.074(8)
O1W 0.085(6) 0.060(5) 0.052(4) 0.002(3) 0.005(4) -0.010(4)
O2W 0.131(19) 0.071(12) 0.134(18) -0.011(13) -0.060(13) -0.036(13)
N1 0.067(6) 0.053(5) 0.061(5) -0.005(4) -0.009(4) 0.006(4)
N2 0.093(9) 0.114(9) 0.065(6) -0.006(6) -0.012(6) -0.041(7)
N3 0.077(6) 0.037(4) 0.061(5) 0.002(4) 0.008(5) -0.002(4)
C1 0.088(10) 0.067(8) 0.081(7) -0.020(6) -0.006(7) 0.017(7)
C2 0.061(8) 0.068(7) 0.086(7) -0.032(6) -0.013(6) 0.006(6)
C3 0.061(8) 0.065(7) 0.059(6) -0.011(5) 0.000(5) -0.010(6)
C4 0.070(8) 0.056(7) 0.094(8) -0.005(6) 0.017(7) -0.003(6)
C5 0.086(9) 0.045(6) 0.084(7) -0.008(5) -0.023(7) -0.015(6)
C6 0.062(8) 0.086(9) 0.065(6) -0.013(6) -0.008(6) -0.025(7)
C7 0.124(12) 0.067(9) 0.101(8) -0.002(7) -0.046(8) -0.030(8)
C8 0.143(16) 0.102(11) 0.110(10) 0.009(9) -0.021(11) -0.053(11)
C9 0.068(9) 0.100(10) 0.076(7) -0.010(7) -0.021(6) -0.020(7)
C10 0.080(9) 0.070(8) 0.090(8) -0.014(6) 0.009(8) -0.026(7)
C11 0.078(9) 0.039(6) 0.106(9) 0.004(6) 0.023(7) 0.012(5)
C12 0.104(10) 0.064(7) 0.069(6) 0.019(6) 0.035(7) 0.013(6)
C13 0.081(8) 0.037(5) 0.050(5) -0.008(4) -0.010(5) -0.008(5)
C14 0.089(8) 0.040(6) 0.059(6) 0.003(5) -0.001(6) 0.008(5)
C15 0.085(9) 0.057(7) 0.049(5) -0.003(5) -0.005(5) -0.009(6)
C16 0.054(6) 0.038(5) 0.048(5) -0.001(4) -0.012(5) 0.014(4)
C17 0.072(7) 0.054(6) 0.037(5) -0.007(4) 0.002(5) 0.002(5)
C18 0.060(7) 0.045(5) 0.048(5) -0.004(4) 0.002(5) 0.002(5)
C19 0.087(9) 0.058(7) 0.077(7) 0.002(5) 0.021(7) 0.017(6)
C20 0.121(11) 0.082(8) 0.051(6) -0.015(6) 0.018(7) 0.034(8)
C21 0.125(11) 0.071(8) 0.055(6) 0.004(6) 0.011(7) 0.024(7)
C22 0.085(9) 0.080(8) 0.057(6) 0.003(5) 0.001(6) 0.019(7)
C23 0.046(7) 0.045(6) 0.066(6) 0.004(5) -0.003(6) -0.001(5)
O3W 0.066(11) 0.070(10) 0.146(14) 0.014(10) 0.000(10) -0.030(8)
O4W 0.15(2) 0.21(3) 0.19(2) 0.10(2) -0.095(18) -0.07(2)
S1 0.117(6) 0.120(5) 0.088(4) 0.009(3) 0.004(4) 0.056(4)
O8 0.12(2) 0.23(2) 0.094(11) 0.072(12) 0.034(12) 0.084(16)
O9 0.093(16) 0.18(2) 0.102(10) 0.003(10) 0.009(11) 0.068(14)
O10 0.19(2) 0.102(14) 0.168(16) -0.022(13) -0.054(16) 0.060(14)
C24 0.10(2) 0.055(15) 0.089(16) 0.008(14) 0.029(14) 0.026(16)
C25 0.091(18) 0.078(18) 0.060(12) -0.020(12) 0.010(13) 0.024(15)
N4 0.14(2) 0.14(2) 0.14(2) -0.065(19) 0.049(18) -0.034(18)
C27 0.19(4) 0.21(4) 0.12(2) -0.08(2) -0.05(2) -0.01(3)
C28 0.14(3) 0.19(3) 0.16(3) -0.08(3) -0.06(2) 0.05(2)
C29 0.15(3) 0.20(3) 0.048(13) -0.031(17) -0.011(16) 0.01(3)
C30 0.07(2) 0.15(3) 0.089(17) 0.01(2) 0.010(17) 0.02(2)
C31 0.12(2) 0.070(15) 0.048(11) 0.005(10) 0.020(12) 0.075(16)
C32 0.101(19) 0.088(18) 0.071(13) 0.022(12) 0.025(13) 0.043(14)
C26 0.081(12) 0.084(11) 0.073(12) -0.005(9) 0.010(9) 0.013(9)
S1B 0.138(9) 0.122(8) 0.112(7) 0.005(6) 0.006(7) 0.059(7)
O8B 0.12(3) 0.23(2) 0.088(13) 0.067(16) 0.027(16) 0.09(2)
O9B 0.24(2) 0.24(2) 0.24(2) 0.001(10) 0.008(10) 0.003(10)
O10B 0.089(18) 0.18(2) 0.102(11) 0.000(12) 0.015(13) 0.076(16)
C24B 0.074(15) 0.070(16) 0.074(15) 0.004(10) 0.011(10) 0.006(10)
C25B 0.10(4) 0.12(4) 0.09(3) 0.02(3) 0.04(3) 0.05(3)
N4B 0.20(6) 0.16(5) 0.13(4) 0.07(4) -0.03(3) 0.04(5)
C27B 0.15(5) 0.26(8) 0.10(3) -0.05(4) 0.01(3) -0.07(6)
C28B 0.14(5) 0.12(4) 0.18(5) 0.01(3) -0.02(4) -0.03(3)
C29B 0.119(16) 0.118(16) 0.118(16) 0.007(10) 0.007(10) 0.003(10)
C30B 0.13(3) 0.13(3) 0.13(3) 0.000(10) 0.012(10) 0.001(10)
C31B 0.09(3) 0.09(3) 0.05(2) -0.033(18) 0.01(2) 0.03(2)
C32B 0.14(2) 0.14(2) 0.135(19) 0.000(10) 0.011(10) 0.003(10)
C26B 0.11(2) 0.106(19) 0.109(19) 0.007(10) 0.010(10) 0.009(10)

loop_
_atom_type_symbol
_atom_type_description
_atom_type_scat_dispersion_real
_atom_type_scat_dispersion_imag
_atom_type_scat_source
C C 0.0033 0.0016 'International Tables Vol C Tables 4.2.6.8 and 6.1.1.4'
H H 0.0000 0.0000 'International Tables Vol C Tables 4.2.6.8 and 6.1.1.4'
N N 0.0061 0.0033 'International Tables Vol C Tables 4.2.6.8 and 6.1.1.4'
O O 0.0106 0.0060 'International Tables Vol C Tables 4.2.6.8 and 6.1.1.4'
Cd Cd -0.8075 1.2024 'International Tables Vol C Tables 4.2.6.8 and 6.1.1.4'
S S 0.1246 0.1234 'International Tables Vol C Tables 4.2.6.8 and 6.1.1.4'

loop_
_geom_angle_atom_site_label_1
_geom_angle_atom_site_label_2
_geom_angle_atom_site_label_3
_geom_angle
_geom_angle_site_symmetry_1
_geom_angle_site_symmetry_3
O3 Cd1 N3 101.4(3) 2_645 .
O3 Cd1 O1 107.3(2) 2_645 .
N3 Cd1 O1 151.2(3) . .
O3 Cd1 N1 88.9(3) 2_645 .
N3 Cd1 N1 88.3(3) . .
O1 Cd1 N1 90.3(3) . .
O3 Cd1 O1W 85.4(3) 2_645 .
N3 Cd1 O1W 82.5(3) . .
O1 Cd1 O1W 101.4(3) . .
N1 Cd1 O1W 168.0(3) . .
O3 Cd1 O2 161.6(2) 2_645 .
N3 Cd1 O2 96.5(3) . .
O1 Cd1 O2 55.1(2) . .
N1 Cd1 O2 95.9(3) . .
O1W Cd1 O2 92.8(3) . .
O3 Cd1 C16 134.5(3) 2_645 .
N3 Cd1 C16 124.1(3) . .
O1 Cd1 C16 27.3(2) . .
N1 Cd1 C16 92.9(3) . .
O1W Cd1 C16 98.7(3) . .
O2 Cd1 C16 27.8(2) . .
N2 Cd2 N2 180.0(6) . 3
N2 Cd2 O2W 91.4(6) . .
N2 Cd2 O2W 88.6(6) 3 .
N2 Cd2 O2W 88.6(6) . 3
N2 Cd2 O2W 91.4(6) 3 3
O2W Cd2 O2W 180.0(10) . 3
N2 Cd2 O9 91.7(5) . 4_575
N2 Cd2 O9 88.3(5) 3 4_575
O2W Cd2 O9 76.2(7) . 4_575
O2W Cd2 O9 103.8(7) 3 4_575
N2 Cd2 O9 88.3(5) . 2_535
N2 Cd2 O9 91.7(5) 3 2_535
O2W Cd2 O9 103.8(7) . 2_535
O2W Cd2 O9 76.2(7) 3 2_535
O9 Cd2 O9 180.0(11) 4_575 2_535
N2 Cd2 O10B 101.0(7) . 4_575
N2 Cd2 O10B 79.0(7) 3 4_575
O2W Cd2 O10B 98.4(9) . 4_575
O2W Cd2 O10B 81.6(9) 3 4_575
O9 Cd2 O10B 24.4(6) 4_575 4_575
O9 Cd2 O10B 155.6(6) 2_535 4_575
N2 Cd2 O10B 79.0(7) . 2_535
N2 Cd2 O10B 101.0(7) 3 2_535
O2W Cd2 O10B 81.6(9) . 2_535
O2W Cd2 O10B 98.4(9) 3 2_535
O9 Cd2 O10B 155.6(6) 4_575 2_535
O9 Cd2 O10B 24.4(6) 2_535 2_535
O10B Cd2 O10B 180.0(12) 4_575 2_535
N2 Cd2 H2WA 103(4) . .
N2 Cd2 H2WA 77(4) 3 .
O2W Cd2 H2WA 20.3(15) . .
O2W Cd2 H2WA 159.7(15) 3 .
O9 Cd2 H2WA 60(3) 4_575 .
O9 Cd2 H2WA 120(3) 2_535 .
O10B Cd2 H2WA 80(2) 4_575 .
O10B Cd2 H2WA 100(2) 2_535 .
N2 Cd2 H2WB 94(4) . .
N2 Cd2 H2WB 86(4) 3 .
O2W Cd2 H2WB 20.9(6) . .
O2W Cd2 H2WB 159.1(6) 3 .
O9 Cd2 H2WB 96.8(12) 4_575 .
O9 Cd2 H2WB 83.2(12) 2_535 .
O10B Cd2 H2WB 118.1(19) 4_575 .
O10B Cd2 H2WB 61.9(19) 2_535 .
H2WA Cd2 H2WB 38(3) . .
C16 O1 Cd1 95.9(5) . .
C16 O2 Cd1 90.7(5) . .
C23 O3 Cd1 129.2(6) . 2_655
C24 O5 C20 126.7(13) . .
C24 O5 C24B 27.0(12) . .
C20 O5 C24B 115(2) . .
Cd1 O1W H1WB 100(10) . .
Cd1 O1W H1WA 96(10) . .
H1WB O1W H1WA 100(10) . .
Cd2 O2W H2WA 54(10) . .
Cd2 O2W H2WB 70(10) . .
H2WA O2W H2WB 111(10) . .
C5 N1 C1 114.9(9) . .
C5 N1 Cd1 124.3(7) . .
C1 N1 Cd1 120.1(7) . .
C8 N2 C9 117.5(11) . .
C8 N2 Cd2 120.9(10) . .
C9 N2 Cd2 121.5(9) . .
C11 N3 C15 118.2(8) . .
C11 N3 Cd1 123.4(6) . .
C15 N3 Cd1 118.3(6) . .
N1 C1 C2 123.8(11) . .
N1 C1 H1A 118.1 . .
C2 C1 H1A 118.1 . .
C3 C2 C1 119.8(10) . .
C3 C2 H2A 120.1 . .
C1 C2 H2A 120.1 . .
C2 C3 C4 117.9(10) . .
C2 C3 C6 119.9(10) . .
C4 C3 C6 122.1(11) . .
C5 C4 C3 118.1(11) . .
C5 C4 H4A 120.9 . .
C3 C4 H4A 120.9 . .
N1 C5 C4 125.5(10) . .
N1 C5 H5A 117.3 . .
C4 C5 H5A 117.3 . .
C7 C6 C10 117.9(11) . .
C7 C6 C3 120.6(12) . .
C10 C6 C3 121.3(11) . .
C6 C7 C8 118.8(14) . .
C6 C7 H7A 120.6 . .
C8 C7 H7A 120.6 . .
N2 C8 C7 122.9(14) . .
N2 C8 H8A 118.6 . .
C7 C8 H8A 118.6 . .
C10 C9 N2 121.7(12) . .
C10 C9 H9A 119.1 . .
N2 C9 H9A 119.1 . .
C9 C10 C6 121.2(12) . .
C9 C10 H10A 119.4 . .
C6 C10 H10A 119.4 . .
N3 C11 C12 123.3(9) . .
N3 C11 H11A 118.4 . .
C12 C11 H11A 118.4 . .
C11 C12 C13 120.5(9) . .
C11 C12 H12A 119.7 . .
C13 C12 H12A 119.7 . .
C12 C13 C14 115.9(8) . .
C12 C13 C13 124.6(11) . 3_656
C14 C13 C13 119.2(11) . 3_656
C15 C14 C13 120.7(10) . .
C15 C14 H14A 119.6 . .
C13 C14 H14A 119.6 . .
N3 C15 C14 121.2(9) . .
N3 C15 H15A 119.4 . .
C14 C15 H15A 119.4 . .
O1 C16 O2 118.3(8) . .
O1 C16 C17 120.8(8) . .
O2 C16 C17 120.9(8) . .
O1 C16 Cd1 56.8(4) . .
O2 C16 Cd1 61.5(4) . .
C17 C16 Cd1 176.8(6) . .
C22 C17 C18 117.1(9) . .
C22 C17 C16 120.6(9) . .
C18 C17 C16 122.3(8) . .
C19 C18 C17 119.6(8) . .
C19 C18 C23 115.6(8) . .
C17 C18 C23 124.8(8) . .
C20 C19 C18 119.6(10) . .
C20 C19 H19A 120.2 . .
C18 C19 H19A 120.2 . .
C21 C20 C19 122.1(10) . .
C21 C20 O5 116.4(9) . .
C19 C20 O5 121.1(11) . .
C20 C21 C22 117.6(10) . .
C20 C21 H21A 121.2 . .
C22 C21 H21A 121.2 . .
C21 C22 C17 123.7(10) . .
C21 C22 H22A 118.1 . .
C17 C22 H22A 118.1 . .
O4 C23 O3 125.8(9) . .
O4 C23 C18 118.4(9) . .
O3 C23 C18 115.6(9) . .
O8 S1 O10 114.2(7) . .
O8 S1 O9 113.1(6) . .
O10 S1 O9 113.2(6) . .
O8 S1 C31 105.6(11) . .
O10 S1 C31 107.8(10) . .
O9 S1 C31 101.8(11) . .
S1 O9 Cd2 147.1(9) . 2_565
C25 C24 C26 127(2) . .
C25 C24 O5 111.7(16) . .
C26 C24 O5 120.5(15) . .
C24 C25 N4 121.9(15) . .
C24 C25 C30 118.0(15) . .
N4 C25 C30 120.0 . .
C27 N4 C25 120.0 . .
N4 C27 C28 120.0 . .
N4 C27 H27A 120.0 . .
C28 C27 H27A 120.0 . .
C27 C28 C29 120.0 . .
C27 C28 H28A 120.0 . .
C29 C28 H28A 120.0 . .
C30 C29 C28 120.0 . .
C30 C29 H29A 120.0 . .
C28 C29 H29A 120.0 . .
C31 C30 C29 122.8(14) . .
C31 C30 C25 116.3(14) . .
C29 C30 C25 120.0 . .
C30 C31 C32 123.0(18) . .
C30 C31 S1 124.2(14) . .
C32 C31 S1 112.6(13) . .
C26 C32 C31 121(2) . .
C26 C32 H32A 119.3 . .
C31 C32 H32A 119.3 . .
C24 C26 C32 113(2) . .
C24 C26 H26A 123.5 . .
C32 C26 H26A 123.5 . .
O8B S1B O9B 113.7(8) . .
O8B S1B O10B 113.5(8) . .
O9B S1B O10B 113.5(8) . .
O8B S1B C31B 110.8(18) . .
O9B S1B C31B 101(2) . .
O10B S1B C31B 103.4(16) . .
S1B O10B Cd2 159.8(19) . 2_565
C25B C24B C26B 116(3) . .
C25B C24B O5 118(2) . .
C26B C24B O5 126(3) . .
N4B C25B C30B 120.0 . .
N4B C25B C24B 119(3) . .
C30B C25B C24B 120(3) . .
C27B N4B C25B 120.0 . .
N4B C27B C28B 120.0 . .
N4B C27B H27B 120.0 . .
C28B C27B H27B 120.0 . .
C29B C28B C27B 120.0 . .
C29B C28B H28B 120.0 . .
C27B C28B H28B 120.0 . .
C28B C29B C30B 120.0 . .
C28B C29B H29B 120.0 . .
C30B C29B H29B 120.0 . .
C31B C30B C29B 116(3) . .
C31B C30B C25B 124(3) . .
C29B C30B C25B 120.0 . .
C30B C31B C32B 115(3) . .
C30B C31B S1B 119(2) . .
C32B C31B S1B 125(3) . .
C26B C32B C31B 121(5) . .
C26B C32B H32B 119.4 . .
C31B C32B H32B 119.4 . .
C32B C26B C24B 122(5) . .
C32B C26B H26B 118.8 . .
C24B C26B H26B 118.8 . .

loop_
_geom_bond_atom_site_label_1
_geom_bond_atom_site_label_2
_geom_bond_distance
_geom_bond_site_symmetry_2
Cd1 O3 2.231(7) 2_645
Cd1 N3 2.307(8) .
Cd1 O1 2.309(6) .
Cd1 N1 2.339(9) .
Cd1 O1W 2.383(8) .
Cd1 O2 2.414(7) .
Cd1 C16 2.745(9) .
Cd2 N2 2.299(10) .
Cd2 N2 2.299(10) 3
Cd2 O2W 2.31(2) .
Cd2 O2W 2.31(2) 3
Cd2 O9 2.335(12) 4_575
Cd2 O9 2.335(12) 2_535
Cd2 O10B 2.405(16) 4_575
Cd2 O10B 2.405(16) 2_535
Cd2 H2WA 1.94(14) .
Cd2 H2WB 2.17(17) .
O1 C16 1.266(10) .
O2 C16 1.280(10) .
O3 C23 1.265(11) .
O3 Cd1 2.231(7) 2_655
O4 C23 1.236(11) .
O5 C24 1.390(18) .
O5 C20 1.398(13) .
O5 C24B 1.398(19) .
O1W H1WB 0.83(2) .
O1W H1WA 0.83(2) .
O2W H2WA 0.83(2) .
O2W H2WB 0.82(2) .
N1 C5 1.332(14) .
N1 C1 1.353(12) .
N2 C8 1.346(19) .
N2 C9 1.363(16) .
N3 C11 1.324(12) .
N3 C15 1.335(12) .
C1 C2 1.374(15) .
C1 H1A 0.9300 .
C2 C3 1.342(15) .
C2 H2A 0.9300 .
C3 C4 1.413(14) .
C3 C6 1.511(15) .
C4 C5 1.349(15) .
C4 H4A 0.9300 .
C5 H5A 0.9300 .
C6 C7 1.356(16) .
C6 C10 1.409(17) .
C7 C8 1.403(19) .
C7 H7A 0.9300 .
C8 H8A 0.9300 .
C9 C10 1.341(15) .
C9 H9A 0.9300 .
C10 H10A 0.9300 .
C11 C12 1.368(14) .
C11 H11A 0.9300 .
C12 C13 1.372(13) .
C12 H12A 0.9300 .
C13 C14 1.395(13) .
C13 C13 1.483(18) 3_656
C14 C15 1.389(13) .
C14 H14A 0.9300 .
C15 H15A 0.9300 .
C16 C17 1.465(12) .
C17 C22 1.380(13) .
C17 C18 1.402(12) .
C18 C19 1.393(13) .
C18 C23 1.517(12) .
C19 C20 1.378(14) .
C19 H19A 0.9300 .
C20 C21 1.351(14) .
C21 C22 1.371(14) .
C21 H21A 0.9300 .
C22 H22A 0.9300 .
S1 O8 1.427(10) .
S1 O10 1.427(10) .
S1 O9 1.439(9) .
S1 C31 1.854(17) .
O9 Cd2 2.335(12) 2_565
C24 C25 1.385(10) .
C24 C26 1.387(10) .
C25 N4 1.3900 .
C25 C30 1.3900 .
N4 C27 1.3900 .
C27 C28 1.3900 .
C27 H27A 0.9300 .
C28 C29 1.3900 .
C28 H28A 0.9300 .
C29 C30 1.3900 .
C29 H29A 0.9300 .
C30 C31 1.388(10) .
C31 C32 1.392(10) .
C32 C26 1.390(10) .
C32 H32A 0.9300 .
C26 H26A 0.9300 .
S1B O8B 1.428(11) .
S1B O9B 1.430(11) .
S1B O10B 1.433(10) .
S1B C31B 1.855(19) .
O10B Cd2 2.405(16) 2_565
C24B C25B 1.392(10) .
C24B C26B 1.393(10) .
C25B N4B 1.3900 .
C25B C30B 1.3900 .
N4B C27B 1.3900 .
C27B C28B 1.3900 .
C27B H27B 0.9300 .
C28B C29B 1.3900 .
C28B H28B 0.9300 .
C29B C30B 1.3900 .
C29B H29B 0.9300 .
C30B C31B 1.388(10) .
C31B C32B 1.394(10) .
C32B C26B 1.392(10) .
C32B H32B 0.9300 .
C26B H26B 0.9300 .
